data_4033927
loop_
_publ_author_name
'Galenko, Ekaterina E.'
'Novikov, Mikhail S.'
'Shakirova, Firuza M.'
'Shakirova, Julia R.'
'Kornyakov, Ilya V.'
'Bodunov, Vladimir A.'
'Khlebnikov, Alexander F.'

_publ_section_title
;
 Isoxazole Strategy for the Synthesis of 2,2'-Bipyridine Ligands:
 Symmetrical and Unsymmetrical 6,6'-Binicotinates,
 2,2'-Bipyridine-5-carboxylates, and Their Metal Complexes.
;
_journal_issue 6
_journal_name_full 'The Journal of organic chemistry'
_journal_page_first 3524
_journal_page_last 3536
_journal_paper_doi 10.1021/acs.joc.9b00115
_journal_volume 84
_journal_year 2019
_chemical_formula_moiety 'C22 H16 N2 O4 S2'
_chemical_formula_sum 'C22 H16 N2 O4 S2'
_chemical_formula_weight 436.49
_space_group_crystal_system monoclinic
_space_group_IT_number 14
_space_group_name_Hall '-P 2yn'
_space_group_name_H-M_alt 'P 1 21/n 1'
_atom_sites_solution_hydrogens geom
_atom_sites_solution_primary dual
_audit_creation_date 2018-12-05
_audit_creation_method
;
Olex2 1.2
(compiled 2018.05.29 svn.r3508 for OlexSys, GUI svn.r5506)
;
_cell_angle_alpha 90
_cell_angle_beta 111.902(2)
_cell_angle_gamma 90
_cell_formula_units_Z 4
_cell_length_a 14.6496(3)
_cell_length_b 8.8096(2)
_cell_length_c 16.5349(3)
_cell_measurement_reflns_used 5397
_cell_measurement_temperature 100(3)
_cell_measurement_theta_max 30.8240
_cell_measurement_theta_min 3.2800
_cell_volume 1979.93(8)
_computing_cell_refinement 'CrysAlisPro 1.171.39.44a (Rigaku OD, 2018)'
_computing_data_collection 'CrysAlisPro 1.171.39.44a (Rigaku OD, 2018)'
_computing_data_reduction 'CrysAlisPro 1.171.39.44a (Rigaku OD, 2018)'
_computing_molecular_graphics 'Olex2 (Dolomanov et al., 2009)'
_computing_publication_material 'Olex2 (Dolomanov et al., 2009)'
_computing_structure_refinement 'ShelXL (Sheldrick, 2015)'
_computing_structure_solution 'ShelXT (Sheldrick, 2015)'
_diffrn_ambient_temperature 100(3)
_diffrn_detector 'CCD plate'
_diffrn_detector_area_resol_mean 16.2096
_diffrn_detector_type Eos
_diffrn_measured_fraction_theta_full 0.999
_diffrn_measured_fraction_theta_max 0.887
_diffrn_measurement_details
;
List of Runs (angles in degrees, time in seconds):

  # Type    Start    End  Width  t~exp~   \w     \q     \k     \f   Frames
--------------------------------------------------------------------------
  1  \w      6.00  43.00   1.00    5.00    --  -22.58  38.00   0.00   37
  2  \w    -47.00  47.00   1.00    5.00    --   23.52 -77.00 120.00   94
  3  \w     39.00  66.00   1.00    5.00    --   23.52 178.00   0.00   27
  4  \w      4.00  92.00   1.00    5.00    --   23.52  57.00-120.00   88
  5  \w    -99.00 -74.00   1.00    5.00    --  -22.58 178.00  60.00   25
  6  \w      2.00  32.00   1.00    5.00    --   23.52  57.00 -30.00   30
;
_diffrn_measurement_device 'four-circle diffractometer'
_diffrn_measurement_device_type 'Xcalibur, Eos'
_diffrn_measurement_method '\w scans'
_diffrn_orient_matrix_type 'CrysAlisPro convention (1999,Acta A55,543-557)'
_diffrn_orient_matrix_UB_11 -0.0021083000
_diffrn_orient_matrix_UB_12 0.0711498000
_diffrn_orient_matrix_UB_13 0.0192926000
_diffrn_orient_matrix_UB_21 0.0267206000
_diffrn_orient_matrix_UB_22 -0.0307369000
_diffrn_orient_matrix_UB_23 0.0418344000
_diffrn_orient_matrix_UB_31 0.0447808000
_diffrn_orient_matrix_UB_32 0.0217645000
_diffrn_orient_matrix_UB_33 -0.0039487000
_diffrn_radiation_monochromator graphite
_diffrn_radiation_probe x-ray
_diffrn_radiation_type MoK\a
_diffrn_radiation_wavelength 0.71073
_diffrn_reflns_av_R_equivalents 0.0172
_diffrn_reflns_av_unetI/netI 0.0258
_diffrn_reflns_Laue_measured_fraction_full 0.999
_diffrn_reflns_Laue_measured_fraction_max 0.887
_diffrn_reflns_limit_h_max 20
_diffrn_reflns_limit_h_min -21
_diffrn_reflns_limit_k_max 11
_diffrn_reflns_limit_k_min -10
_diffrn_reflns_limit_l_max 23
_diffrn_reflns_limit_l_min -23
_diffrn_reflns_number 13023
_diffrn_reflns_point_group_measured_fraction_full 0.999
_diffrn_reflns_point_group_measured_fraction_max 0.887
_diffrn_reflns_theta_full 25.242
_diffrn_reflns_theta_max 30.933
_diffrn_reflns_theta_min 2.755
_diffrn_source 'fine-focus sealed X-ray tube'
_diffrn_source_type 'Enhance (Mo) X-ray Source'
_exptl_absorpt_coefficient_mu 0.302
_exptl_absorpt_correction_T_max 1.00000
_exptl_absorpt_correction_T_min 0.97224
_exptl_absorpt_correction_type multi-scan
_exptl_absorpt_process_details
;
CrysAlisPro 1.171.39.44a (Rigaku Oxford Diffraction, 2018)
Empirical absorption correction using spherical harmonics,
 implemented in SCALE3 ABSPACK scaling algorithm.
;
_exptl_crystal_colour 'clear colourless'
_exptl_crystal_colour_lustre clear
_exptl_crystal_colour_primary colourless
_exptl_crystal_density_diffrn 1.464
_exptl_crystal_description rhombohedral
_exptl_crystal_F_000 904
_exptl_crystal_size_max 0.635
_exptl_crystal_size_mid 0.459
_exptl_crystal_size_min 0.455
_refine_diff_density_max 0.587
_refine_diff_density_min -0.498
_refine_diff_density_rms 0.064
_refine_ls_extinction_method none
_refine_ls_goodness_of_fit_ref 1.035
_refine_ls_hydrogen_treatment constr
_refine_ls_matrix_type full
_refine_ls_number_parameters 273
_refine_ls_number_reflns 5563
_refine_ls_number_restraints 1
_refine_ls_restrained_S_all 1.037
_refine_ls_R_factor_all 0.0446
_refine_ls_R_factor_gt 0.0364
_refine_ls_shift/su_max 0.001
_refine_ls_shift/su_mean 0.000
_refine_ls_structure_factor_coef Fsqd
_refine_ls_weighting_details 'w=1/[\s^2^(Fo^2^)+(0.0497P)^2^+1.2802P] where P=(Fo^2^+2Fc^2^)/3'
_refine_ls_weighting_scheme calc
_refine_ls_wR_factor_gt 0.0952
_refine_ls_wR_factor_ref 0.1011
_reflns_Friedel_coverage 0.000
_reflns_number_gt 4792
_reflns_number_total 5563
_reflns_threshold_expression 'I > 2\s(I)'
_cod_data_source_file jo9b00115_si_002.cif
_cod_data_source_block cat-10-179
_cod_original_cell_volume 1979.92(7)
_cod_database_code 4033927
_shelx_shelxl_version_number 2018/1
_chemical_oxdiff_formula 'S2 C22 N2 O4'
_shelx_space_group_comment
;
The symmetry employed for this shelxl refinement is uniquely defined
by the following loop, which should always be used as a source of
symmetry information in preference to the above space-group names.
They are only intended as comments.
;
_shelx_estimated_absorpt_t_max 0.875
_shelx_estimated_absorpt_t_min 0.831
_reflns_odcompleteness_completeness 99.85
_reflns_odcompleteness_iscentric 1
_reflns_odcompleteness_theta 28.51
_olex2_refinement_description
;
1. Fixed Uiso
 At 1.2 times of:
  All C(H) groups
 At 1.5 times of:
  All C(H,H,H) groups
2. Rigid bond restraints
 C2, C3
 with sigma for 1-2 distances of 0.001 and sigma for 1-3 distances of 0.002
3.a Aromatic/amide H refined with riding coordinates:
 C1(H1), C2(H2), C3(H3), C9(H9), C10(H10), C13(H13), C14(H14), C20(H20),
 C21(H21), C22(H22)
3.b Idealised Me refined as rotating group:
 C8(H8A,H8B,H8C), C17(H17A,H17B,H17C)
;
_olex2_date_sample_data_collection 2018-11-07
_olex2_submission_special_instructions 'No special instructions were received'
_oxdiff_exptl_absorpt_empirical_details
;
Empirical correction (ABSPACK) includes:
- Absorption correction using spherical harmonics
- Frame scaling
;
_oxdiff_exptl_absorpt_empirical_full_max 1.102
_oxdiff_exptl_absorpt_empirical_full_min 0.946

loop_
_space_group_symop_operation_xyz
'x, y, z'
'-x+1/2, y+1/2, -z+1/2'
'-x, -y, -z'
'x-1/2, -y-1/2, z-1/2'

loop_
_atom_site_label
_atom_site_type_symbol
_atom_site_fract_x
_atom_site_fract_y
_atom_site_fract_z
_atom_site_U_iso_or_equiv
_atom_site_adp_type
_atom_site_occupancy
_atom_site_site_symmetry_order
_atom_site_calc_flag
_atom_site_refinement_flags_posn
_atom_site_refinement_flags_adp
S1 S 0.19069(3) 0.82903(4) 0.46557(2) 0.01732(9) Uani 1 1 d . .
S2 S 0.63090(3) 0.50022(4) 0.24095(2) 0.01706(9) Uani 1 1 d . .
O1 O 0.01613(8) 0.41457(12) 0.18928(8) 0.0226(2) Uani 1 1 d . .
O2 O 0.01455(7) 0.66962(11) 0.18982(7) 0.0153(2) Uani 1 1 d . .
O3 O 0.80730(7) 0.81340(12) 0.46397(6) 0.0163(2) Uani 1 1 d . .
O4 O 0.81058(7) 0.73362(12) 0.59422(6) 0.0169(2) Uani 1 1 d . .
N1 N 0.30154(8) 0.64551(13) 0.38629(7) 0.0115(2) Uani 1 1 d . .
N2 N 0.52992(8) 0.57344(13) 0.35991(7) 0.0115(2) Uani 1 1 d . .
C1 C 0.08618(11) 0.83899(18) 0.48781(9) 0.0181(3) Uani 1 1 d . .
H1 H 0.077168 0.908083 0.528325 0.022 Uiso 1 1 calc R .
C2 C 0.01702(11) 0.73648(19) 0.44082(9) 0.0190(3) Uani 1 1 d . U
H2 H -0.045414 0.726709 0.445479 0.023 Uiso 1 1 calc R .
C3 C 0.04737(10) 0.64482(17) 0.38370(8) 0.0149(3) Uani 1 1 d . U
H3 H 0.008918 0.566804 0.347023 0.018 Uiso 1 1 calc R .
C4 C 0.14293(10) 0.68736(15) 0.38984(8) 0.0120(2) Uani 1 1 d . .
C5 C 0.20401(9) 0.62559(15) 0.34463(8) 0.0111(2) Uani 1 1 d . .
C6 C 0.16559(10) 0.54807(15) 0.26470(9) 0.0122(2) Uani 1 1 d . .
C7 C 0.05784(10) 0.53420(16) 0.21153(9) 0.0130(2) Uani 1 1 d . .
C8 C -0.09121(10) 0.66353(18) 0.14326(10) 0.0192(3) Uani 1 1 d . .
H8A H -0.106582 0.593585 0.093857 0.029 Uiso 1 1 calc GR .
H8B H -0.115766 0.765089 0.121821 0.029 Uiso 1 1 calc GR .
H8C H -0.122701 0.627803 0.182654 0.029 Uiso 1 1 calc GR .
C9 C 0.23104(10) 0.47868(16) 0.23305(9) 0.0146(3) Uani 1 1 d . .
H9 H 0.206760 0.419716 0.181253 0.017 Uiso 1 1 calc R .
C10 C 0.33156(10) 0.49567(16) 0.27711(9) 0.0144(3) Uani 1 1 d . .
H10 H 0.377232 0.448012 0.256898 0.017 Uiso 1 1 calc R .
C11 C 0.36346(9) 0.58537(15) 0.35235(8) 0.0117(2) Uani 1 1 d . .
C12 C 0.46971(9) 0.62020(15) 0.39896(8) 0.0116(2) Uani 1 1 d . .
C13 C 0.50312(10) 0.69629(17) 0.47866(9) 0.0148(3) Uani 1 1 d . .
H13 H 0.459203 0.722710 0.506571 0.018 Uiso 1 1 calc R .
C14 C 0.60209(10) 0.73222(16) 0.51595(9) 0.0144(3) Uani 1 1 d . .
H14 H 0.627151 0.783546 0.570372 0.017 Uiso 1 1 calc R .
C15 C 0.66505(10) 0.69282(15) 0.47334(8) 0.0118(2) Uani 1 1 d . .
C16 C 0.76795(10) 0.75189(15) 0.50774(8) 0.0119(2) Uani 1 1 d . .
C17 C 0.91048(10) 0.79186(18) 0.63314(9) 0.0192(3) Uani 1 1 d . .
H17A H 0.952595 0.738951 0.608078 0.029 Uiso 1 1 calc GR .
H17B H 0.935555 0.775008 0.696266 0.029 Uiso 1 1 calc GR .
H17C H 0.910578 0.900843 0.621296 0.029 Uiso 1 1 calc GR .
C18 C 0.62637(9) 0.60719(15) 0.39609(8) 0.0109(2) Uani 1 1 d . .
C19 C 0.68617(10) 0.54108(15) 0.35069(8) 0.0112(2) Uani 1 1 d . .
C20 C 0.78106(10) 0.48752(16) 0.38377(9) 0.0141(3) Uani 1 1 d . .
H20 H 0.823435 0.497565 0.443155 0.017 Uiso 1 1 calc R .
C21 C 0.80910(11) 0.41533(17) 0.31953(10) 0.0181(3) Uani 1 1 d . .
H21 H 0.872089 0.371828 0.331259 0.022 Uiso 1 1 calc R .
C22 C 0.73516(11) 0.41569(18) 0.23908(10) 0.0201(3) Uani 1 1 d . .
H22 H 0.740988 0.373999 0.188236 0.024 Uiso 1 1 calc R .

loop_
_atom_site_aniso_label
_atom_site_aniso_U_11
_atom_site_aniso_U_22
_atom_site_aniso_U_33
_atom_site_aniso_U_23
_atom_site_aniso_U_13
_atom_site_aniso_U_12
S1 0.01604(17) 0.01909(18) 0.01793(17) -0.00401(13) 0.00762(13) -0.00028(13)
S2 0.01589(17) 0.02383(19) 0.01034(15) -0.00216(12) 0.00361(13) 0.00415(13)
O1 0.0178(5) 0.0150(5) 0.0273(6) -0.0033(4) -0.0003(4) -0.0021(4)
O2 0.0113(4) 0.0145(5) 0.0178(5) 0.0005(4) 0.0030(4) 0.0008(4)
O3 0.0154(5) 0.0210(5) 0.0140(4) -0.0011(4) 0.0073(4) -0.0029(4)
O4 0.0145(5) 0.0229(5) 0.0105(4) 0.0018(4) 0.0015(4) -0.0029(4)
N1 0.0108(5) 0.0118(5) 0.0130(5) 0.0008(4) 0.0056(4) 0.0001(4)
N2 0.0112(5) 0.0117(5) 0.0122(5) 0.0007(4) 0.0050(4) 0.0011(4)
C1 0.0182(7) 0.0223(7) 0.0160(6) 0.0001(5) 0.0090(5) 0.0055(6)
C2 0.0137(6) 0.0282(8) 0.0178(6) 0.0020(6) 0.0089(5) 0.0048(6)
C3 0.0112(6) 0.0250(7) 0.0083(5) -0.0005(5) 0.0033(5) 0.0055(5)
C4 0.0108(6) 0.0134(6) 0.0118(5) -0.0009(5) 0.0043(5) 0.0003(5)
C5 0.0110(6) 0.0108(6) 0.0123(5) 0.0011(5) 0.0052(5) 0.0003(5)
C6 0.0123(6) 0.0112(6) 0.0132(6) 0.0002(5) 0.0048(5) 0.0000(5)
C7 0.0137(6) 0.0144(6) 0.0116(6) -0.0002(5) 0.0054(5) 0.0011(5)
C8 0.0109(6) 0.0231(7) 0.0205(7) 0.0024(6) 0.0024(5) 0.0025(5)
C9 0.0152(6) 0.0141(6) 0.0148(6) -0.0032(5) 0.0060(5) -0.0004(5)
C10 0.0139(6) 0.0145(6) 0.0166(6) -0.0018(5) 0.0076(5) 0.0011(5)
C11 0.0109(6) 0.0116(6) 0.0130(6) 0.0013(5) 0.0048(5) 0.0007(5)
C12 0.0107(6) 0.0115(6) 0.0134(6) 0.0014(5) 0.0054(5) 0.0014(5)
C13 0.0138(6) 0.0189(7) 0.0144(6) -0.0011(5) 0.0083(5) 0.0009(5)
C14 0.0145(6) 0.0174(7) 0.0123(6) -0.0025(5) 0.0059(5) -0.0004(5)
C15 0.0120(6) 0.0128(6) 0.0108(5) 0.0005(5) 0.0047(5) 0.0008(5)
C16 0.0128(6) 0.0119(6) 0.0107(5) -0.0014(5) 0.0041(5) 0.0020(5)
C17 0.0140(6) 0.0230(7) 0.0155(6) 0.0004(5) -0.0003(5) -0.0018(6)
C18 0.0116(6) 0.0107(6) 0.0113(5) 0.0012(5) 0.0051(5) 0.0011(5)
C19 0.0119(6) 0.0118(6) 0.0104(5) -0.0012(4) 0.0047(5) -0.0007(5)
C20 0.0112(6) 0.0158(6) 0.0144(6) -0.0021(5) 0.0038(5) 0.0010(5)
C21 0.0144(6) 0.0206(7) 0.0208(7) -0.0041(6) 0.0085(5) 0.0016(6)
C22 0.0218(7) 0.0240(8) 0.0186(7) -0.0049(6) 0.0123(6) 0.0022(6)

loop_
_atom_type_symbol
_atom_type_description
_atom_type_scat_dispersion_real
_atom_type_scat_dispersion_imag
_atom_type_scat_source
C C 0.0033 0.0016 'International Tables Vol C Tables 4.2.6.8 and 6.1.1.4'
H H 0.0000 0.0000 'International Tables Vol C Tables 4.2.6.8 and 6.1.1.4'
N N 0.0061 0.0033 'International Tables Vol C Tables 4.2.6.8 and 6.1.1.4'
O O 0.0106 0.0060 'International Tables Vol C Tables 4.2.6.8 and 6.1.1.4'
S S 0.1246 0.1234 'International Tables Vol C Tables 4.2.6.8 and 6.1.1.4'

loop_
_exptl_crystal_face_index_h
_exptl_crystal_face_index_k
_exptl_crystal_face_index_l
_exptl_crystal_face_perp_dist
2 -2 20 0.2840
-7 4 -16 0.2532
2 5 -20 0.2492
-11 -9 15 0.2071
-20 -3 10 0.2369
4 2 19 0.2784
-12 -3 -12 0.3096
-18 -5 1 0.2994
-5 -6 -16 0.2975
-7 -10 -7 0.2935
-19 -5 8 0.2624
8 -4 -22 0.2384
19 -3 -16 0.2346
19 5 -7 0.3115
13 -7 -17 0.2113
20 -3 -9 0.2448
-2 12 -2 0.2961
-20 -2 10 0.2402
-19 2 16 0.2565
1 10 11 0.2547
2 -12 2 0.1619
21 1 -8 0.2651
-1 -10 13 0.2170
16 -1 7 0.3197
-20 -3 9 0.2466
-17 0 20 0.1736
-1 -5 20 0.2707
0 5 20 0.2155
19 4 -12 0.2721
20 2 -6 0.2856
-15 -5 18 0.2004
-14 -4 20 0.1844
12 3 11 0.3225

loop_
_geom_angle_atom_site_label_1
_geom_angle_atom_site_label_2
_geom_angle_atom_site_label_3
_geom_angle
C1 S1 C4 92.31(7)
C22 S2 C19 92.18(7)
C7 O2 C8 114.55(11)
C16 O4 C17 114.92(11)
C11 N1 C5 119.27(12)
C12 N2 C18 119.29(12)
C2 C1 S1 112.28(11)
C1 C2 C3 113.67(13)
C4 C3 C2 110.18(13)
C3 C4 S1 111.53(10)
C3 C4 C5 129.76(12)
C5 C4 S1 118.67(10)
N1 C5 C4 115.05(11)
N1 C5 C6 121.38(12)
C6 C5 C4 123.56(12)
C5 C6 C7 123.80(12)
C9 C6 C5 118.44(12)
C9 C6 C7 117.76(12)
O1 C7 O2 124.28(12)
O1 C7 C6 123.63(13)
O2 C7 C6 112.06(12)
C10 C9 C6 120.01(13)
C9 C10 C11 117.74(12)
N1 C11 C10 122.79(12)
N1 C11 C12 116.22(12)
C10 C11 C12 120.99(12)
N2 C12 C11 115.91(12)
N2 C12 C13 122.82(12)
C13 C12 C11 121.27(11)
C14 C13 C12 118.10(12)
C13 C14 C15 119.83(12)
C14 C15 C16 118.95(12)
C14 C15 C18 118.20(12)
C18 C15 C16 122.70(11)
O3 C16 O4 123.81(12)
O3 C16 C15 124.58(12)
O4 C16 C15 111.56(11)
N2 C18 C15 121.48(12)
N2 C18 C19 114.34(11)
C15 C18 C19 124.11(12)
C18 C19 S2 118.96(10)
C20 C19 S2 110.79(10)
C20 C19 C18 129.80(12)
C19 C20 C21 112.77(12)
C22 C21 C20 112.38(13)
C21 C22 S2 111.86(11)

loop_
_geom_bond_atom_site_label_1
_geom_bond_atom_site_label_2
_geom_bond_distance
S1 C1 1.7050(15)
S1 C4 1.7209(14)
S2 C19 1.7267(13)
S2 C22 1.7098(15)
O1 C7 1.2049(17)
O2 C7 1.3358(17)
O2 C8 1.4513(17)
O3 C16 1.2087(16)
O4 C16 1.3395(16)
O4 C17 1.4547(17)
N1 C5 1.3463(17)
N1 C11 1.3410(16)
N2 C12 1.3378(16)
N2 C18 1.3461(17)
C1 C2 1.363(2)
C2 C3 1.4335(19)
C3 C4 1.4158(18)
C4 C5 1.4679(17)
C5 C6 1.4053(18)
C6 C7 1.4981(19)
C6 C9 1.3933(18)
C9 C10 1.3861(19)
C10 C11 1.3989(19)
C11 C12 1.4885(18)
C12 C13 1.3945(19)
C13 C14 1.3841(19)
C14 C15 1.3973(18)
C15 C16 1.4924(18)
C15 C18 1.4077(18)
C18 C19 1.4700(17)
C19 C20 1.3737(18)
C20 C21 1.4237(19)
C21 C22 1.367(2)

loop_
_exptl_oxdiff_crystal_face_indexfrac_h
_exptl_oxdiff_crystal_face_indexfrac_k
_exptl_oxdiff_crystal_face_indexfrac_l
_exptl_oxdiff_crystal_face_x
_exptl_oxdiff_crystal_face_y
_exptl_oxdiff_crystal_face_z
2.0783 -2.1729 20.3084 0.2328 0.9719 -0.0344
-7.2251 3.8018 -16.1098 -0.0251 -0.9839 -0.1772
1.6384 5.1923 -20.2639 -0.0250 -0.9635 0.2664
-11.0353 -8.7930 14.6286 -0.3201 0.5874 -0.7433
-20.0129 -2.9657 9.7274 0.0189 -0.0367 -0.9991
3.5669 2.0976 19.4836 0.5176 0.8459 0.1284
-11.6556 -3.2297 -12.0323 -0.4374 -0.7155 -0.5447
-17.6476 -5.2376 0.8929 -0.3182 -0.2732 -0.9078
-4.8362 -5.9899 -16.2162 -0.7288 -0.6235 -0.2829
-7.0433 -10.2402 -6.7904 -0.8447 -0.1575 -0.5115
-19.0332 -4.8124 7.9355 -0.1492 -0.0287 -0.9884
8.1285 -3.6359 -22.2710 -0.7055 -0.6027 0.3728
18.5030 -2.6899 -16.1869 -0.5427 -0.1001 0.8340
18.6338 5.3283 -7.0596 0.2036 0.0388 0.9783
12.5927 -7.1374 -17.1183 -0.8646 -0.1603 0.4762
19.8788 -3.3740 -8.6004 -0.4479 0.2751 0.8507
-1.6956 12.2734 -2.1233 0.8359 -0.5114 0.1996
-20.2776 -2.1665 10.1098 0.0837 -0.0523 -0.9951
-18.7542 2.3552 15.9798 0.5154 0.0950 -0.8517
1.0529 10.4294 11.2473 0.9568 0.1781 0.2297
1.5890 -12.2780 2.1748 -0.8350 0.5108 -0.2047
20.5244 1.2481 -7.6547 -0.1021 0.1898 0.9765
-0.6760 -9.9879 13.1271 -0.4560 0.8381 -0.2995
15.8113 -1.1769 7.1053 0.0200 0.7559 0.6544
-20.0536 -2.9593 8.5577 -0.0032 -0.0869 -0.9962
-16.7159 0.2647 19.7324 0.4348 0.3707 -0.8207
-0.7802 -5.1060 20.0293 0.0248 0.9740 -0.2252
-0.1616 5.3650 19.5715 0.7596 0.6495 0.0322
19.4419 3.6866 -11.6271 -0.0030 -0.0802 0.9968
20.1454 2.2927 -5.9127 0.0066 0.2205 0.9754
-14.5383 -5.2509 18.4599 0.0132 0.5452 -0.8382
-14.1769 -3.9059 20.1469 0.1407 0.5841 -0.7994
12.2029 3.2927 11.3358 0.4272 0.6991 0.5734
